data_9009272
loop_
_publ_author_name
'Allmann, R.'
'Jepsen, H. P.'

_publ_section_title
;
 Die struktur des hydrotalkits
;
_journal_name_full 'Neues Jahrbuch fur Mineralogie, Monatshefte'
_journal_page_first 544
_journal_page_last 551
_journal_volume 1969
_journal_year 1969
_chemical_compound_source 'Vezna, Western Moravia'
_chemical_formula_sum 'C0.167 H14 Al0.333 Mg0.667 O3'
_chemical_name_mineral Hydrotalcite
_space_group_IT_number 166
_symmetry_space_group_name_Hall '-R 3 2"'
_symmetry_space_group_name_H-M 'R -3 m :H'
_cell_angle_alpha 90
_cell_angle_beta 90
_cell_angle_gamma 120
_cell_formula_units_Z 3
_cell_length_a 3.054
_cell_length_b 3.054
_cell_length_c 22.81
_cell_volume 184.244
_database_code_amcsd 0014738
_exptl_crystal_density_diffrn 2.415
_cod_original_sg_symbol_H-M 'R -3 m'
_cod_original_formula_sum '(Mg.667 Al.333) O3 H14 C.167'
_cod_database_code 9009272

loop_
_space_group_symop_operation_xyz
x,y,z
2/3+x,1/3+y,1/3+z
1/3+x,2/3+y,2/3+z
x,x-y,z
2/3+x,1/3+x-y,1/3+z
1/3+x,2/3+x-y,2/3+z
y,x,-z
2/3+y,1/3+x,1/3-z
1/3+y,2/3+x,2/3-z
-x+y,y,z
2/3-x+y,1/3+y,1/3+z
1/3-x+y,2/3+y,2/3+z
-x,-x+y,-z
2/3-x,1/3-x+y,1/3-z
1/3-x,2/3-x+y,2/3-z
-y,-x,z
2/3-y,1/3-x,1/3+z
1/3-y,2/3-x,2/3+z
x-y,-y,-z
2/3+x-y,1/3-y,1/3-z
1/3+x-y,2/3-y,2/3-z
y,-x+y,-z
2/3+y,1/3-x+y,1/3-z
1/3+y,2/3-x+y,2/3-z
-x+y,-x,z
2/3-x+y,1/3-x,1/3+z
1/3-x+y,2/3-x,2/3+z
-x,-y,-z
2/3-x,1/3-y,1/3-z
1/3-x,2/3-y,2/3-z
-y,x-y,z
2/3-y,1/3+x-y,1/3+z
1/3-y,2/3+x-y,2/3+z
x-y,x,-z
2/3+x-y,1/3+x,1/3-z
1/3+x-y,2/3+x,2/3-z

loop_
_atom_site_aniso_label
_atom_site_aniso_U_11
_atom_site_aniso_U_22
_atom_site_aniso_U_33
_atom_site_aniso_U_12
_atom_site_aniso_U_13
_atom_site_aniso_U_23
Mg 0.01862 0.01862 0.02214 0.00931 0.00000 0.00000
Al 0.01862 0.01862 0.02214 0.00931 0.00000 0.00000
O1 0.03040 0.03040 0.02372 0.01520 0.00000 0.00000
H1 0.03825 0.03825 0.02609 0.01912 0.00000 0.00000
C 0.07650 0.07650 0.02609 0.03825 0.00000 0.00000
O2 0.13931 0.13931 0.02557 0.08612 0.00000 0.00000
Wat 0.13931 0.13931 0.02557 0.08612 0.00000 0.00000

loop_
_atom_site_label
_atom_site_fract_x
_atom_site_fract_y
_atom_site_fract_z
_atom_site_occupancy
_atom_site_type_symbol
_atom_site_attached_hydrogens
Mg 0.00000 0.00000 0.00000 0.66667 Mg 0
Al 0.00000 0.00000 0.00000 0.33333 Al 0
O1 0.00000 0.00000 0.37710 1.00000 O 0
H1 0.00000 0.00000 0.41440 1.00000 H 0
C 0.00000 0.00000 0.16700 0.08333 C 0
O2 0.09200 -0.09200 0.50000 0.08333 O 0
Wat 0.09200 -0.09200 0.50000 0.08333 O 2

loop_
_cod_changelog_entry_id
_cod_changelog_entry_author
_cod_changelog_entry_date
_cod_changelog_entry_text
1
;cod-tools version 3.8.0
Id: cif_guess_AMCSD_atom_types 9581 2023-05-17 12:35:41Z saulius
;
2023-05-23T09:14:05+03:00
;Derived atom types and hydrogen counts
from atom names that follow the AMCSD naming convention
(Wat == water, O-H == hydroxyl).
;

loop_
_cod_related_entry_id
_cod_related_entry_database
_cod_related_entry_code
1 AMCSD 0014738
